data_7215091
loop_
_publ_author_name
'Jiang, Tao'
'Jiang, Yibing'
'Qin, Wei'
'Chen, Shuming'
'Lu, Yahong'
'Lam, Jacky W. Y.'
'He, Bairong'
'Lu, Ping'
'Sung, Herman H. Y.'
'Williams, Ian D.'
'Kwok, Hoi Sing'
'Zhao, Zujin'
'Qiu, Huayu'
'Tang, Ben Zhong'

_publ_section_title
;
 Naphthalene-substituted 2,3,4,5-tetraphenylsiloles: synthesis, structure,
 aggregation-induced emission and efficient electroluminescence
;
_journal_issue 38
_journal_name_full 'Journal of Materials Chemistry'
_journal_page_first 20266
_journal_paper_doi 10.1039/c2jm34621d
_journal_volume 22
_journal_year 2012
_chemical_formula_sum 'C31 H28 Br2 O Si'
_chemical_formula_weight 604.44
_chemical_name_systematic
;
?
;
_space_group_IT_number 14
_symmetry_cell_setting monoclinic
_symmetry_space_group_name_Hall '-P 2ybc'
_symmetry_space_group_name_H-M 'P 1 21/c 1'
_atom_sites_solution_hydrogens geom
_atom_sites_solution_primary direct
_atom_sites_solution_secondary difmap
_audit_creation_method SHELXL-97
_cell_angle_alpha 90.00
_cell_angle_beta 103.327(2)
_cell_angle_gamma 90.00
_cell_formula_units_Z 4
_cell_length_a 20.6335(19)
_cell_length_b 14.6119(13)
_cell_length_c 9.6084(9)
_cell_measurement_reflns_used 5112
_cell_measurement_temperature 296(2)
_cell_measurement_theta_max 27.47
_cell_measurement_theta_min 2.19
_cell_volume 2818.9(4)
_computing_cell_refinement 'Bruker SAINT'
_computing_data_collection 'Bruker APEX2'
_computing_data_reduction 'Bruker SAINT'
_computing_molecular_graphics 'Bruker SHELXTL'
_computing_publication_material 'Bruker SHELXTL'
_computing_structure_refinement 'SHELXL-97 (Sheldrick, 2008)'
_computing_structure_solution 'SHELXS-97 (Sheldrick, 2008)'
_diffrn_ambient_temperature 296(2)
_diffrn_measured_fraction_theta_full 0.995
_diffrn_measured_fraction_theta_max 0.995
_diffrn_measurement_device_type 'Bruker APEX-II CCD'
_diffrn_measurement_method '\f and \w scans'
_diffrn_radiation_monochromator graphite
_diffrn_radiation_source 'fine-focus sealed tube'
_diffrn_radiation_type MoK\a
_diffrn_radiation_wavelength 0.71073
_diffrn_reflns_av_R_equivalents 0.0413
_diffrn_reflns_av_sigmaI/netI 0.0472
_diffrn_reflns_limit_h_max 26
_diffrn_reflns_limit_h_min -26
_diffrn_reflns_limit_k_max 18
_diffrn_reflns_limit_k_min -17
_diffrn_reflns_limit_l_max 12
_diffrn_reflns_limit_l_min -12
_diffrn_reflns_number 24638
_diffrn_reflns_theta_full 27.49
_diffrn_reflns_theta_max 27.49
_diffrn_reflns_theta_min 1.01
_exptl_absorpt_coefficient_mu 2.940
_exptl_absorpt_correction_T_max 0.494
_exptl_absorpt_correction_T_min 0.406
_exptl_absorpt_correction_type multi-scan
_exptl_crystal_colour colorless
_exptl_crystal_density_diffrn 1.424
_exptl_crystal_density_method 'not measured'
_exptl_crystal_description block
_exptl_crystal_F_000 1224
_exptl_crystal_size_max 0.32
_exptl_crystal_size_mid 0.29
_exptl_crystal_size_min 0.24
_refine_diff_density_max 0.681
_refine_diff_density_min -0.489
_refine_diff_density_rms 0.080
_refine_ls_extinction_method none
_refine_ls_goodness_of_fit_ref 1.016
_refine_ls_hydrogen_treatment constr
_refine_ls_matrix_type full
_refine_ls_number_parameters 320
_refine_ls_number_reflns 6440
_refine_ls_number_restraints 0
_refine_ls_restrained_S_all 1.016
_refine_ls_R_factor_all 0.0987
_refine_ls_R_factor_gt 0.0498
_refine_ls_shift/su_max 0.001
_refine_ls_shift/su_mean 0.000
_refine_ls_structure_factor_coef Fsqd
_refine_ls_weighting_details 'calc w=1/[\s^2^(Fo^2^)+(0.1000P)^2^+0.2422P] where P=(Fo^2^+2Fc^2^)/3'
_refine_ls_weighting_scheme calc
_refine_ls_wR_factor_gt 0.1464
_refine_ls_wR_factor_ref 0.1756
_reflns_number_gt 3750
_reflns_number_total 6440
_reflns_threshold_expression >2sigma(I)
_cod_data_source_file c2jm34621d.txt
_cod_data_source_block 20110302a
_cod_depositor_comments
;
The following automatic conversions were performed:

'_exptl_absorpt_correction_type' value 'Multi-scan' changed to
'multi-scan' according to
/usr/data/users/saulius/automatic-downloads/retrospective/RSC/lib/dictionaries/cif_core.dic
dictionary named 'cif_core.dic' version 2.4.2 from 2011-04-26.

Automatic conversion script
Id: cif_fix_values 2281 2013-09-26 08:29:07Z andrius 
;
_cod_original_sg_symbol_H-M P2(1)/c
_cod_database_code 7215091

loop_
_symmetry_equiv_pos_as_xyz
'x, y, z'
'-x, y+1/2, -z+1/2'
'-x, -y, -z'
'x, -y-1/2, z-1/2'

loop_
_atom_site_label
_atom_site_type_symbol
_atom_site_fract_x
_atom_site_fract_y
_atom_site_fract_z
_atom_site_U_iso_or_equiv
_atom_site_adp_type
_atom_site_occupancy
_atom_site_symmetry_multiplicity
_atom_site_calc_flag
_atom_site_refinement_flags
Br1 Br 0.24211(2) 0.42033(2) 0.45470(4) 0.09675(13) Uani 1 1 d .
Br2 Br 0.45830(2) 1.38873(3) 0.49342(5) 0.10739(15) Uani 1 1 d .
Si1 Si 0.36025(3) 0.89847(5) 0.44146(7) 0.04309(16) Uani 1 1 d .
C17 C 0.20758(10) 1.07614(15) 0.4422(2) 0.0417(6) Uani 1 1 d .
C10 C 0.32158(10) 1.01237(16) 0.4584(2) 0.0422(6) Uani 1 1 d .
C11 C 0.16084(10) 0.88205(15) 0.4323(2) 0.0431(6) Uani 1 1 d .
C6 C 0.23201(12) 0.69796(17) 0.5226(3) 0.0512(6) Uani 1 1 d .
H6 H 0.2116 0.7354 0.5780 0.061 Uiso 1 1 calc R
C2 C 0.29979(13) 0.67896(18) 0.3570(3) 0.0559(7) Uani 1 1 d .
H2 H 0.3262 0.7034 0.2999 0.067 Uiso 1 1 calc R
C4 C 0.25408(13) 0.54845(18) 0.4461(3) 0.0549(7) Uani 1 1 d .
C3 C 0.29175(14) 0.58534(18) 0.3611(3) 0.0625(8) Uani 1 1 d .
H3 H 0.3120 0.5475 0.3059 0.075 Uiso 1 1 calc R
C1 C 0.26923(11) 0.73754(16) 0.4364(2) 0.0413(6) Uani 1 1 d .
C5 C 0.22417(13) 0.60422(18) 0.5289(3) 0.0573(7) Uani 1 1 d .
H5 H 0.1990 0.5790 0.5882 0.069 Uiso 1 1 calc R
C16 C 0.13092(12) 0.91391(19) 0.5388(3) 0.0594(7) Uani 1 1 d .
H16 H 0.1554 0.9480 0.6147 0.071 Uiso 1 1 calc R
C12 C 0.12267(12) 0.83062(19) 0.3213(3) 0.0577(7) Uani 1 1 d .
H12 H 0.1423 0.8078 0.2506 0.069 Uiso 1 1 calc R
C15 C 0.06359(14) 0.8944(2) 0.5314(4) 0.0855(10) Uani 1 1 d .
H15 H 0.0436 0.9155 0.6026 0.103 Uiso 1 1 calc R
C14 C 0.02737(14) 0.8447(3) 0.4205(4) 0.0900(12) Uani 1 1 d .
H14 H -0.0172 0.8321 0.4162 0.108 Uiso 1 1 calc R
C13 C 0.05677(14) 0.8128(3) 0.3138(4) 0.0839(11) Uani 1 1 d .
H13 H 0.0319 0.7795 0.2375 0.101 Uiso 1 1 calc R
C9 C 0.25520(11) 0.99982(16) 0.4453(2) 0.0412(6) Uani 1 1 d .
C7 C 0.27889(10) 0.83803(15) 0.4317(2) 0.0404(6) Uani 1 1 d .
C8 C 0.23188(10) 0.90228(16) 0.4357(2) 0.0395(5) Uani 1 1 d .
C22 C 0.21629(12) 1.13780(19) 0.5534(3) 0.0576(7) Uani 1 1 d .
H22 H 0.2515 1.1300 0.6326 0.069 Uiso 1 1 calc R
C18 C 0.15364(12) 1.08902(19) 0.3262(3) 0.0563(7) Uani 1 1 d .
H18 H 0.1463 1.0479 0.2503 0.068 Uiso 1 1 calc R
C20 C 0.12154(14) 1.2230(2) 0.4369(4) 0.0836(10) Uani 1 1 d .
H20 H 0.0927 1.2720 0.4358 0.100 Uiso 1 1 calc R
C19 C 0.11090(13) 1.1624(2) 0.3230(4) 0.0732(9) Uani 1 1 d .
H19 H 0.0753 1.1710 0.2449 0.088 Uiso 1 1 calc R
C21 C 0.17345(15) 1.2111(2) 0.5493(4) 0.0771(9) Uani 1 1 d .
H21 H 0.1806 1.2525 0.6247 0.093 Uiso 1 1 calc R
C28 C 0.40875(12) 1.12399(18) 0.5719(3) 0.0554(7) Uani 1 1 d .
H28 H 0.4251 1.0800 0.6410 0.066 Uiso 1 1 calc R
C23 C 0.35480(10) 1.10248(16) 0.4627(2) 0.0431(6) Uani 1 1 d .
C26 C 0.41644(12) 1.27217(18) 0.4791(3) 0.0581(7) Uani 1 1 d .
C24 C 0.33346(13) 1.16838(18) 0.3588(3) 0.0596(8) Uani 1 1 d .
H24 H 0.2978 1.1558 0.2823 0.072 Uiso 1 1 calc R
C27 C 0.43915(13) 1.20808(19) 0.5822(3) 0.0620(8) Uani 1 1 d .
H27 H 0.4748 1.2212 0.6584 0.074 Uiso 1 1 calc R
C25 C 0.36465(14) 1.2530(2) 0.3675(3) 0.0659(8) Uani 1 1 d .
H25 H 0.3501 1.2967 0.2967 0.079 Uiso 1 1 calc R
C30 C 0.39241(13) 0.8967(2) 0.2760(3) 0.0626(8) Uani 1 1 d .
H30A H 0.3585 0.9184 0.1969 0.094 Uiso 1 1 calc R
H30B H 0.4045 0.8352 0.2572 0.094 Uiso 1 1 calc R
H30C H 0.4308 0.9355 0.2884 0.094 Uiso 1 1 calc R
C29 C 0.42536(13) 0.8608(2) 0.5985(3) 0.0622(8) Uani 1 1 d .
H29A H 0.4644 0.8979 0.6063 0.093 Uiso 1 1 calc R
H29B H 0.4363 0.7979 0.5867 0.093 Uiso 1 1 calc R
H29C H 0.4090 0.8672 0.6838 0.093 Uiso 1 1 calc R
O1 O 0.0528(2) 0.4907(3) 0.4385(5) 0.200(2) Uani 1 1 d .
H1 H 0.0186 0.4607 0.4316 0.300 Uiso 1 1 calc R
C31 C 0.0415(2) 0.5703(4) 0.4583(6) 0.143(2) Uani 1 1 d .
H31A H 0.0778 0.5957 0.5284 0.215 Uiso 1 1 calc R
H31B H 0.0012 0.5748 0.4920 0.215 Uiso 1 1 calc R
H31C H 0.0363 0.6035 0.3702 0.215 Uiso 1 1 calc R

loop_
_atom_site_aniso_label
_atom_site_aniso_U_11
_atom_site_aniso_U_22
_atom_site_aniso_U_33
_atom_site_aniso_U_23
_atom_site_aniso_U_13
_atom_site_aniso_U_12
Br1 0.1690(3) 0.03859(16) 0.0922(2) -0.00504(14) 0.0496(2) -0.01255(18)
Br2 0.1226(3) 0.0651(2) 0.1225(3) 0.0025(2) 0.0038(2) -0.04866(19)
Si1 0.0363(3) 0.0412(3) 0.0524(3) 0.0033(3) 0.0117(3) 0.0009(3)
C17 0.0396(11) 0.0367(12) 0.0513(12) 0.0012(9) 0.0154(9) -0.0020(9)
C10 0.0343(10) 0.0409(12) 0.0501(12) -0.0022(10) 0.0070(9) -0.0022(10)
C11 0.0414(11) 0.0370(12) 0.0550(12) 0.0031(10) 0.0195(9) -0.0011(10)
C6 0.0639(13) 0.0423(13) 0.0528(13) -0.0012(10) 0.0244(11) -0.0004(12)
C2 0.0687(14) 0.0471(14) 0.0594(14) 0.0016(11) 0.0301(11) 0.0026(12)
C4 0.0731(16) 0.0371(12) 0.0525(14) -0.0023(11) 0.0100(12) -0.0019(12)
C3 0.0880(17) 0.0413(14) 0.0675(15) -0.0039(12) 0.0370(13) 0.0061(13)
C1 0.0421(11) 0.0377(11) 0.0440(11) -0.0003(9) 0.0098(9) -0.0018(10)
C5 0.0752(15) 0.0432(13) 0.0588(14) 0.0036(11) 0.0263(12) -0.0089(13)
C16 0.0570(13) 0.0563(16) 0.0726(16) -0.0030(13) 0.0309(12) -0.0016(12)
C12 0.0473(13) 0.0644(17) 0.0634(15) -0.0062(13) 0.0167(11) -0.0137(12)
C15 0.0740(15) 0.082(2) 0.121(2) 0.0080(19) 0.0645(15) 0.0060(17)
C14 0.0458(14) 0.093(2) 0.133(3) -0.004(2) 0.0253(17) -0.0177(16)
C13 0.0575(16) 0.098(2) 0.098(2) -0.009(2) 0.0229(16) -0.0242(17)
C9 0.0407(11) 0.0411(12) 0.0415(11) -0.0014(9) 0.0090(9) -0.0024(10)
C7 0.0412(11) 0.0384(12) 0.0444(11) 0.0012(9) 0.0154(9) -0.0012(10)
C8 0.0371(10) 0.0403(12) 0.0428(11) -0.0004(9) 0.0123(9) -0.0029(10)
C22 0.0528(13) 0.0512(14) 0.0713(16) -0.0144(12) 0.0197(12) -0.0056(12)
C18 0.0505(13) 0.0560(15) 0.0624(15) 0.0071(12) 0.0129(12) 0.0070(12)
C20 0.0656(15) 0.0497(16) 0.148(3) 0.0087(18) 0.0506(17) 0.0151(14)
C19 0.0553(15) 0.0635(18) 0.103(2) 0.0222(16) 0.0221(15) 0.0183(14)
C21 0.0768(16) 0.0523(16) 0.115(2) -0.0265(16) 0.0491(16) -0.0073(14)
C28 0.0482(13) 0.0495(15) 0.0621(15) 0.0079(12) -0.0005(12) -0.0017(12)
C23 0.0346(11) 0.0412(12) 0.0537(13) -0.0016(10) 0.0108(10) -0.0012(10)
C26 0.0497(13) 0.0464(14) 0.0774(17) -0.0043(13) 0.0131(12) -0.0100(12)
C24 0.0505(13) 0.0573(16) 0.0635(16) 0.0091(13) -0.0025(12) -0.0156(12)
C27 0.0483(14) 0.0584(16) 0.0733(17) -0.0086(14) 0.0014(13) -0.0092(13)
C25 0.0647(15) 0.0509(15) 0.0782(18) 0.0161(14) 0.0086(14) -0.0134(14)
C30 0.0498(13) 0.0781(19) 0.0620(15) 0.0005(14) 0.0171(12) -0.0021(14)
C29 0.0541(14) 0.0687(17) 0.0619(16) 0.0142(13) 0.0090(12) 0.0060(14)
O1 0.262(4) 0.172(4) 0.134(3) 0.002(3) -0.021(3) -0.070(4)
C31 0.113(3) 0.170(5) 0.115(3) -0.014(3) -0.040(3) -0.044(3)

loop_
_atom_type_symbol
_atom_type_description
_atom_type_scat_dispersion_real
_atom_type_scat_dispersion_imag
_atom_type_scat_source
C C 0.0033 0.0016 'International Tables Vol C Tables 4.2.6.8 and 6.1.1.4'
H H 0.0000 0.0000 'International Tables Vol C Tables 4.2.6.8 and 6.1.1.4'
Si Si 0.0817 0.0704 'International Tables Vol C Tables 4.2.6.8 and 6.1.1.4'
Br Br -0.2901 2.4595 'International Tables Vol C Tables 4.2.6.8 and 6.1.1.4'
O O 0.0106 0.0060 'International Tables Vol C Tables 4.2.6.8 and 6.1.1.4'

loop_
_geom_angle_atom_site_label_1
_geom_angle_atom_site_label_2
_geom_angle_atom_site_label_3
_geom_angle
C29 Si1 C30 110.91(13)
C29 Si1 C10 115.87(12)
C30 Si1 C10 109.31(13)
C29 Si1 C7 111.82(12)
C30 Si1 C7 116.20(11)
C10 Si1 C7 91.63(10)
C22 C17 C18 118.0(2)
C22 C17 C9 120.6(2)
C18 C17 C9 121.4(2)
C9 C10 C23 125.0(2)
C9 C10 Si1 108.25(17)
C23 C10 Si1 126.17(16)
C16 C11 C12 118.4(2)
C16 C11 C8 121.3(2)
C12 C11 C8 120.3(2)
C1 C6 C5 121.9(2)
C1 C6 H6 119.0
C5 C6 H6 119.0
C3 C2 C1 121.4(3)
C3 C2 H2 119.3
C1 C2 H2 119.3
C3 C4 C5 120.3(2)
C3 C4 Br1 121.1(2)
C5 C4 Br1 118.6(2)
C4 C3 C2 119.9(3)
C4 C3 H3 120.0
C2 C3 H3 120.0
C6 C1 C2 117.2(2)
C6 C1 C7 122.1(2)
C2 C1 C7 120.7(2)
C4 C5 C6 119.2(3)
C4 C5 H5 120.4
C6 C5 H5 120.4
C11 C16 C15 119.7(3)
C11 C16 H16 120.1
C15 C16 H16 120.1
C13 C12 C11 121.5(3)
C13 C12 H12 119.3
C11 C12 H12 119.3
C14 C15 C16 120.4(3)
C14 C15 H15 119.8
C16 C15 H15 119.8
C15 C14 C13 120.2(3)
C15 C14 H14 119.9
C13 C14 H14 119.9
C12 C13 C14 119.7(3)
C12 C13 H13 120.1
C14 C13 H13 120.1
C10 C9 C17 123.4(2)
C10 C9 C8 115.9(2)
C17 C9 C8 120.78(19)
C8 C7 C1 125.6(2)
C8 C7 Si1 108.03(16)
C1 C7 Si1 126.02(16)
C7 C8 C11 124.7(2)
C7 C8 C9 115.96(19)
C11 C8 C9 119.36(19)
C17 C22 C21 121.0(3)
C17 C22 H22 119.5
C21 C22 H22 119.5
C19 C18 C17 120.6(3)
C19 C18 H18 119.7
C17 C18 H18 119.7
C21 C20 C19 120.3(3)
C21 C20 H20 119.9
C19 C20 H20 119.9
C20 C19 C18 119.5(3)
C20 C19 H19 120.2
C18 C19 H19 120.2
C20 C21 C22 120.6(3)
C20 C21 H21 119.7
C22 C21 H21 119.7
C27 C28 C23 122.3(2)
C27 C28 H28 118.9
C23 C28 H28 118.9
C28 C23 C24 117.2(2)
C28 C23 C10 120.8(2)
C24 C23 C10 122.0(2)
C25 C26 C27 120.5(3)
C25 C26 Br2 120.3(2)
C27 C26 Br2 119.20(19)
C23 C24 C25 120.7(2)
C23 C24 H24 119.6
C25 C24 H24 119.6
C26 C27 C28 119.2(2)
C26 C27 H27 120.4
C28 C27 H27 120.4
C26 C25 C24 120.1(3)
C26 C25 H25 120.0
C24 C25 H25 120.0
Si1 C30 H30A 109.5
Si1 C30 H30B 109.5
H30A C30 H30B 109.5
Si1 C30 H30C 109.5
H30A C30 H30C 109.5
H30B C30 H30C 109.5
Si1 C29 H29A 109.5
Si1 C29 H29B 109.5
H29A C29 H29B 109.5
Si1 C29 H29C 109.5
H29A C29 H29C 109.5
H29B C29 H29C 109.5
C31 O1 H1 109.5
O1 C31 H31A 109.5
O1 C31 H31B 109.5
H31A C31 H31B 109.5
O1 C31 H31C 109.5
H31A C31 H31C 109.5
H31B C31 H31C 109.5

loop_
_geom_bond_atom_site_label_1
_geom_bond_atom_site_label_2
_geom_bond_distance
Br1 C4 1.893(3)
Br2 C26 1.900(3)
Si1 C29 1.858(3)
Si1 C30 1.859(3)
Si1 C10 1.869(2)
Si1 C7 1.880(2)
C17 C22 1.377(3)
C17 C18 1.395(3)
C17 C9 1.482(3)
C10 C9 1.359(3)
C10 C23 1.481(3)
C11 C16 1.391(4)
C11 C12 1.392(3)
C11 C8 1.488(3)
C6 C1 1.379(3)
C6 C5 1.382(4)
C6 H6 0.9300
C2 C3 1.380(4)
C2 C1 1.391(4)
C2 H2 0.9300
C4 C3 1.361(4)
C4 C5 1.380(4)
C3 H3 0.9300
C1 C7 1.484(3)
C5 H5 0.9300
C16 C15 1.404(4)
C16 H16 0.9300
C12 C13 1.370(4)
C12 H12 0.9300
C15 C14 1.361(5)
C15 H15 0.9300
C14 C13 1.386(5)
C14 H14 0.9300
C13 H13 0.9300
C9 C8 1.500(3)
C7 C8 1.357(3)
C22 C21 1.383(4)
C22 H22 0.9300
C18 C19 1.385(4)
C18 H18 0.9300
C20 C21 1.345(4)
C20 C19 1.385(5)
C20 H20 0.9300
C19 H19 0.9300
C21 H21 0.9300
C28 C27 1.373(4)
C28 C23 1.378(3)
C28 H28 0.9300
C23 C24 1.384(3)
C26 C25 1.357(4)
C26 C27 1.365(4)
C24 C25 1.388(4)
C24 H24 0.9300
C27 H27 0.9300
C25 H25 0.9300
C30 H30A 0.9600
C30 H30B 0.9600
C30 H30C 0.9600
C29 H29A 0.9600
C29 H29B 0.9600
C29 H29C 0.9600
O1 C31 1.210(7)
O1 H1 0.8200
C31 H31A 0.9600
C31 H31B 0.9600
C31 H31C 0.9600
